data_7235006
loop_
_publ_author_name
'Bravo, Catarina'
'Galego, Filipa'
'Andre, Vania'

_publ_section_title
;
 Hydrogen bonding networks of Nalidixic acid-Copper(II) complexes
;
_journal_name_full CrystEngComm
_journal_paper_doi 10.1039/C9CE01057B
_journal_year 2019
_chemical_formula_sum 'C24 H21 Cu N5 O7'
_chemical_formula_weight 555.00
_space_group_crystal_system triclinic
_space_group_IT_number 2
_space_group_name_Hall '-P 1'
_space_group_name_H-M_alt 'P -1'
_atom_sites_solution_hydrogens mixed
_audit_creation_method SHELXL-2014/7
_audit_update_record
;
2019-07-05 deposited with the CCDC.	2019-11-05 downloaded from the CCDC.
;
_cell_angle_alpha 94.074(5)
_cell_angle_beta 97.486(6)
_cell_angle_gamma 108.309(5)
_cell_formula_units_Z 2
_cell_length_a 7.9957(9)
_cell_length_b 12.0271(11)
_cell_length_c 12.6970(14)
_cell_measurement_reflns_used 35549
_cell_measurement_temperature 293(2)
_cell_measurement_theta_max 24.998
_cell_measurement_theta_min 2.77
_cell_volume 1141.2(2)
_computing_cell_refinement 'BRUKER SMART (Bruker, 2014)'
_computing_data_collection 'BRUKER SMART (Bruker, 2014)'
_computing_data_reduction 'BRUKER SAINT (Bruker, 2014)'
_computing_molecular_graphics 'Mercury 4.1.3'
_computing_structure_refinement 'SHELXL-97 (Sheldrick, 2008)'
_computing_structure_solution 'SHELXT 2014/4 (Sheldrick, 2014)'
_diffrn_ambient_temperature 293(2)
_diffrn_measured_fraction_theta_full 0.999
_diffrn_measured_fraction_theta_max 0.999
_diffrn_measurement_device_type 'CCD area detector'
_diffrn_measurement_method 'phi and omega scans'
_diffrn_radiation_monochromator graphite
_diffrn_radiation_source 'fine-focus sealed tube'
_diffrn_radiation_type MoK\a
_diffrn_radiation_wavelength 0.71069
_diffrn_reflns_av_R_equivalents 0.1155
_diffrn_reflns_av_unetI/netI 0.0549
_diffrn_reflns_Laue_measured_fraction_full 0.999
_diffrn_reflns_Laue_measured_fraction_max 0.999
_diffrn_reflns_limit_h_max 9
_diffrn_reflns_limit_h_min -9
_diffrn_reflns_limit_k_max 14
_diffrn_reflns_limit_k_min -14
_diffrn_reflns_limit_l_max 15
_diffrn_reflns_limit_l_min -15
_diffrn_reflns_number 35549
_diffrn_reflns_point_group_measured_fraction_full 0.999
_diffrn_reflns_point_group_measured_fraction_max 0.999
_diffrn_reflns_theta_full 24.998
_diffrn_reflns_theta_max 24.998
_diffrn_reflns_theta_min 2.277
_exptl_absorpt_coefficient_mu 1.016
_exptl_absorpt_correction_T_max 0.7454
_exptl_absorpt_correction_T_min 0.6486
_exptl_absorpt_correction_type multi-scan
_exptl_absorpt_process_details 'SADABS (Bruker,2014)'
_exptl_crystal_colour blue
_exptl_crystal_density_diffrn 1.615
_exptl_crystal_density_meas ?
_exptl_crystal_description needle
_exptl_crystal_F_000 570
_exptl_crystal_size_max 0.270
_exptl_crystal_size_mid 0.120
_exptl_crystal_size_min 0.010
_refine_diff_density_max 0.813
_refine_diff_density_min -0.451
_refine_diff_density_rms 0.078
_refine_ls_extinction_method none
_refine_ls_goodness_of_fit_ref 1.040
_refine_ls_hydrogen_treatment mixed
_refine_ls_matrix_type full
_refine_ls_number_parameters 340
_refine_ls_number_reflns 4025
_refine_ls_number_restraints 2
_refine_ls_restrained_S_all 1.039
_refine_ls_R_factor_all 0.0910
_refine_ls_R_factor_gt 0.0497
_refine_ls_shift/su_max 0.001
_refine_ls_shift/su_mean 0.000
_refine_ls_structure_factor_coef Fsqd
_refine_ls_weighting_details 'w=1/[\s^2^(Fo^2^)+(0.0613P)^2^+2.0282P] where P=(Fo^2^+2Fc^2^)/3'
_refine_ls_weighting_scheme calc
_refine_ls_wR_factor_gt 0.1168
_refine_ls_wR_factor_ref 0.1437
_reflns_Friedel_coverage 0.000
_reflns_number_gt 2785
_reflns_number_total 4025
_reflns_threshold_expression 'I > 2\s(I)'
_cod_data_source_file c9ce01057b2.cif
_cod_data_source_block III
_cod_depositor_comments
;
The following automatic conversions were performed:

data item '_exptl_crystal_density_meas' value 'not measured' was
changed to '?' -- the value is perceived as not measured.

Automatic conversion script
Id: cif_fix_values 6909 2019-04-08 15:41:33Z antanas 
;
_cod_database_code 7235006
_shelx_shelxl_version_number 2014/7
_shelx_space_group_comment
;
The symmetry employed for this shelxl refinement is uniquely defined
by the following loop, which should always be used as a source of
symmetry information in preference to the above space-group names.
They are only intended as comments.
;
_shelx_estimated_absorpt_t_min 0.771
_shelx_estimated_absorpt_t_max 0.990

loop_
_space_group_symop_operation_xyz
'x, y, z'
'-x, -y, -z'

loop_
_atom_site_label
_atom_site_type_symbol
_atom_site_fract_x
_atom_site_fract_y
_atom_site_fract_z
_atom_site_U_iso_or_equiv
_atom_site_adp_type
_atom_site_occupancy
_atom_site_site_symmetry_order
_atom_site_calc_flag
_atom_site_refinement_flags_posn
_atom_site_refinement_flags_adp
C1 C 0.7754(6) 0.1680(4) 0.5321(3) 0.0371(10) Uani 1 1 d . .
C2 C 0.6537(6) 0.1665(4) 0.4317(3) 0.0353(10) Uani 1 1 d . .
C3 C 0.6209(6) 0.2673(4) 0.3956(3) 0.0327(9) Uani 1 1 d . .
C4 C 0.5075(6) 0.2495(4) 0.2933(3) 0.0338(10) Uani 1 1 d . .
C5 C 0.4327(6) 0.1378(4) 0.2341(3) 0.0408(11) Uani 1 1 d . .
C6 C 0.5734(7) 0.0596(4) 0.3698(4) 0.0475(12) Uani 1 1 d . .
H6 H 0.5964 -0.0059 0.3948 0.057 Uiso 1 1 calc R U
C7 C 0.4664(6) 0.3423(4) 0.2477(4) 0.0427(11) Uani 1 1 d . .
H7 H 0.5111 0.4183 0.2835 0.051 Uiso 1 1 calc R U
C8 C 0.3603(7) 0.3202(5) 0.1501(4) 0.0514(13) Uani 1 1 d . .
H8 H 0.3322 0.3812 0.1192 0.062 Uiso 1 1 calc R U
N1 N 0.3280(6) 0.1156(3) 0.1383(3) 0.0503(10) Uani 1 1 d . .
C10 C 0.3730(10) -0.0810(5) 0.2181(5) 0.079(2) Uani 1 1 d . .
H10A H 0.3654 -0.1395 0.2677 0.095 Uiso 1 1 calc R U
H10B H 0.2531 -0.0890 0.1844 0.095 Uiso 1 1 calc R U
C11 C 0.4778(10) -0.0972(6) 0.1393(6) 0.086(2) Uani 1 1 d . .
H11A H 0.4239 -0.1745 0.1004 0.129 Uiso 1 1 calc R U
H11B H 0.4842 -0.0389 0.0908 0.129 Uiso 1 1 calc R U
H11C H 0.5960 -0.0891 0.1738 0.129 Uiso 1 1 calc R U
C12 C 0.1795(8) 0.1787(5) -0.0120(4) 0.0643(16) Uani 1 1 d . .
H12A H 0.1637 0.2500 -0.0339 0.096 Uiso 1 1 calc R U
H12B H 0.2368 0.1469 -0.0627 0.096 Uiso 1 1 calc R U
H12C H 0.0653 0.1223 -0.0087 0.096 Uiso 1 1 calc R U
C13 C 0.7558(6) 0.6302(4) 0.5061(4) 0.0423(11) Uani 1 1 d . .
H13 H 0.6835 0.5819 0.4460 0.051 Uiso 1 1 calc R U
C14 C 0.7752(6) 0.7499(4) 0.5161(4) 0.0445(11) Uani 1 1 d . .
H14 H 0.7162 0.7801 0.4632 0.053 Uiso 1 1 calc R U
C15 C 0.8805(6) 0.8227(4) 0.6030(4) 0.0439(11) Uani 1 1 d . .
H15 H 0.8950 0.9028 0.6096 0.053 Uiso 1 1 calc R U
C16 C 0.9669(6) 0.7753(4) 0.6827(4) 0.0397(11) Uani 1 1 d . .
C17 C 1.0761(7) 0.8418(4) 0.7791(4) 0.0493(12) Uani 1 1 d . .
H17 H 1.0956 0.9224 0.7908 0.059 Uiso 1 1 calc R U
C18 C 1.1513(7) 0.7896(4) 0.8536(4) 0.0496(12) Uani 1 1 d . .
H18 H 1.2204 0.8349 0.9160 0.060 Uiso 1 1 calc R U
C19 C 1.1271(6) 0.6662(4) 0.8386(4) 0.0425(11) Uani 1 1 d . .
C20 C 1.2001(7) 0.6055(5) 0.9122(4) 0.0544(14) Uani 1 1 d . .
H20 H 1.2678 0.6450 0.9771 0.065 Uiso 1 1 calc R U
C21 C 1.1705(7) 0.4881(5) 0.8874(4) 0.0602(15) Uani 1 1 d . .
H21 H 1.2190 0.4472 0.9354 0.072 Uiso 1 1 calc R U
C22 C 1.0675(7) 0.4288(4) 0.7900(4) 0.0472(12) Uani 1 1 d . .
H22 H 1.0497 0.3488 0.7742 0.057 Uiso 1 1 calc R U
C23 C 1.0242(6) 0.6002(4) 0.7442(3) 0.0341(10) Uani 1 1 d . .
C24 C 0.9410(6) 0.6551(4) 0.6665(3) 0.0349(10) Uani 1 1 d . .
Cu01 Cu 0.82258(8) 0.41421(5) 0.58567(4) 0.0387(2) Uani 1 1 d . .
C9 C 0.2938(7) 0.2052(5) 0.0968(4) 0.0483(12) Uani 1 1 d . .
N2 N 0.4652(6) 0.0427(3) 0.2769(3) 0.0542(11) Uani 1 1 d . .
N3 N 0.8364(5) 0.5824(3) 0.5793(3) 0.0343(8) Uani 1 1 d . .
N4 N 0.9955(5) 0.4827(3) 0.7206(3) 0.0372(9) Uani 1 1 d . .
N5 N 0.5463(6) 0.3672(3) 0.7611(4) 0.0462(10) Uani 1 1 d . .
O1 O 0.6832(4) 0.3710(2) 0.4455(2) 0.0414(8) Uani 1 1 d . .
O2 O 0.8549(4) 0.2646(3) 0.5918(2) 0.0464(8) Uani 1 1 d . .
O1W O 1.1021(8) 0.1150(4) 0.7173(4) 0.1003(18) Uani 1 1 d D .
O3 O 0.7979(5) 0.0743(3) 0.5533(3) 0.0519(9) Uani 1 1 d . .
O4 O 0.5695(5) 0.3655(5) 0.6683(3) 0.0834(14) Uani 1 1 d . .
O5 O 0.3967(7) 0.3341(5) 0.7817(4) 0.1017(16) Uani 1 1 d . .
O6 O 0.6722(6) 0.4088(4) 0.8335(3) 0.0886(14) Uani 1 1 d . .
H1W H 1.004(7) 0.110(7) 0.671(5) 0.133 Uiso 1 1 d D U
H2W H 1.195(7) 0.182(4) 0.724(7) 0.133 Uiso 1 1 d D U

loop_
_atom_site_aniso_label
_atom_site_aniso_U_11
_atom_site_aniso_U_22
_atom_site_aniso_U_33
_atom_site_aniso_U_23
_atom_site_aniso_U_13
_atom_site_aniso_U_12
C1 0.041(3) 0.034(2) 0.035(2) 0.005(2) 0.003(2) 0.013(2)
C2 0.037(2) 0.031(2) 0.033(2) 0.0036(18) 0.0013(19) 0.0070(18)
C3 0.033(2) 0.034(2) 0.031(2) 0.0037(18) 0.0069(19) 0.0095(19)
C4 0.040(3) 0.035(2) 0.028(2) 0.0034(18) 0.0055(19) 0.0138(19)
C5 0.049(3) 0.039(3) 0.030(2) 0.0005(19) -0.001(2) 0.014(2)
C6 0.064(3) 0.034(2) 0.040(3) 0.006(2) -0.006(2) 0.014(2)
C7 0.056(3) 0.036(2) 0.038(3) 0.005(2) 0.001(2) 0.019(2)
C8 0.068(4) 0.056(3) 0.034(3) 0.006(2) -0.005(2) 0.030(3)
N1 0.066(3) 0.047(2) 0.034(2) -0.0008(18) -0.007(2) 0.019(2)
C10 0.130(6) 0.056(4) 0.049(4) 0.006(3) -0.002(4) 0.034(4)
C11 0.096(5) 0.064(4) 0.087(5) 0.003(4) -0.005(4) 0.021(4)
C12 0.075(4) 0.076(4) 0.038(3) 0.001(3) -0.010(3) 0.029(3)
C13 0.047(3) 0.044(3) 0.033(3) 0.000(2) -0.003(2) 0.016(2)
C14 0.052(3) 0.042(3) 0.044(3) 0.011(2) 0.005(2) 0.022(2)
C15 0.049(3) 0.037(2) 0.048(3) 0.005(2) 0.008(2) 0.017(2)
C16 0.040(3) 0.037(2) 0.040(3) -0.001(2) 0.009(2) 0.010(2)
C17 0.055(3) 0.034(2) 0.054(3) -0.003(2) 0.006(3) 0.010(2)
C18 0.049(3) 0.042(3) 0.048(3) -0.009(2) -0.002(2) 0.008(2)
C19 0.041(3) 0.045(3) 0.034(3) 0.003(2) 0.001(2) 0.007(2)
C20 0.055(3) 0.059(3) 0.035(3) -0.001(2) -0.013(2) 0.009(3)
C21 0.068(4) 0.056(3) 0.048(3) 0.009(3) -0.016(3) 0.018(3)
C22 0.054(3) 0.039(3) 0.045(3) 0.003(2) -0.004(2) 0.016(2)
C23 0.030(2) 0.035(2) 0.031(2) -0.0010(18) 0.0040(19) 0.0040(18)
C24 0.033(2) 0.035(2) 0.034(2) 0.0031(19) 0.0089(19) 0.0065(19)
Cu01 0.0448(4) 0.0333(3) 0.0349(3) 0.0000(2) -0.0041(2) 0.0134(2)
C9 0.057(3) 0.060(3) 0.026(2) 0.001(2) -0.002(2) 0.022(3)
N2 0.076(3) 0.033(2) 0.044(2) -0.0007(18) -0.011(2) 0.013(2)
N3 0.040(2) 0.0330(19) 0.0272(19) 0.0002(15) -0.0001(16) 0.0108(16)
N4 0.036(2) 0.037(2) 0.038(2) 0.0060(16) 0.0015(17) 0.0130(17)
N5 0.047(3) 0.042(2) 0.052(3) 0.011(2) 0.005(2) 0.018(2)
O1 0.057(2) 0.0300(16) 0.0341(17) -0.0016(13) -0.0058(15) 0.0157(14)
O2 0.056(2) 0.0363(17) 0.0423(19) 0.0001(14) -0.0115(16) 0.0178(15)
O1W 0.119(4) 0.062(3) 0.091(3) 0.019(3) -0.051(3) 0.014(3)
O3 0.065(2) 0.0369(18) 0.050(2) 0.0056(15) -0.0108(17) 0.0201(16)
O4 0.054(3) 0.145(4) 0.044(2) 0.012(2) 0.0027(19) 0.025(3)
O5 0.068(3) 0.126(4) 0.101(4) 0.007(3) 0.038(3) 0.010(3)
O6 0.078(3) 0.111(4) 0.059(3) 0.001(2) -0.013(2) 0.018(3)

loop_
_atom_type_symbol
_atom_type_description
_atom_type_scat_dispersion_real
_atom_type_scat_dispersion_imag
_atom_type_scat_source
C C 0.0033 0.0016 'International Tables Vol C Tables 4.2.6.8 and 6.1.1.4'
H H 0.0000 0.0000 'International Tables Vol C Tables 4.2.6.8 and 6.1.1.4'
Cu Cu 0.3201 1.2651 'International Tables Vol C Tables 4.2.6.8 and 6.1.1.4'
N N 0.0061 0.0033 'International Tables Vol C Tables 4.2.6.8 and 6.1.1.4'
O O 0.0106 0.0060 'International Tables Vol C Tables 4.2.6.8 and 6.1.1.4'

loop_
_geom_angle_atom_site_label_1
_geom_angle_atom_site_label_2
_geom_angle_atom_site_label_3
_geom_angle
O3 C1 O2 122.0(4)
O3 C1 C2 118.4(4)
O2 C1 C2 119.6(4)
C6 C2 C3 118.7(4)
C6 C2 C1 116.9(4)
C3 C2 C1 124.4(4)
O1 C3 C2 125.4(4)
O1 C3 C4 118.2(4)
C2 C3 C4 116.4(4)
C7 C4 C5 116.3(4)
C7 C4 C3 122.2(4)
C5 C4 C3 121.5(4)
N1 C5 N2 117.0(4)
N1 C5 C4 124.4(4)
N2 C5 C4 118.6(4)
N2 C6 C2 124.9(4)
N2 C6 H6 117.6
C2 C6 H6 117.6
C8 C7 C4 119.5(4)
C8 C7 H7 120.3
C4 C7 H7 120.3
C7 C8 C9 119.8(4)
C7 C8 H8 120.1
C9 C8 H8 120.1
C9 N1 C5 117.8(4)
C11 C10 N2 106.9(6)
C11 C10 H10A 110.3
N2 C10 H10A 110.3
C11 C10 H10B 110.3
N2 C10 H10B 110.3
H10A C10 H10B 108.6
C10 C11 H11A 109.5
C10 C11 H11B 109.5
H11A C11 H11B 109.5
C10 C11 H11C 109.5
H11A C11 H11C 109.5
H11B C11 H11C 109.5
C9 C12 H12A 109.5
C9 C12 H12B 109.5
H12A C12 H12B 109.5
C9 C12 H12C 109.5
H12A C12 H12C 109.5
H12B C12 H12C 109.5
N3 C13 C14 122.5(4)
N3 C13 H13 118.8
C14 C13 H13 118.8
C15 C14 C13 120.1(4)
C15 C14 H14 120.0
C13 C14 H14 120.0
C14 C15 C16 119.2(4)
C14 C15 H15 120.4
C16 C15 H15 120.4
C24 C16 C15 117.1(4)
C24 C16 C17 118.5(4)
C15 C16 C17 124.5(4)
C18 C17 C16 121.2(4)
C18 C17 H17 119.4
C16 C17 H17 119.4
C17 C18 C19 121.5(4)
C17 C18 H18 119.3
C19 C18 H18 119.3
C23 C19 C20 116.8(4)
C23 C19 C18 118.3(4)
C20 C19 C18 124.9(4)
C21 C20 C19 119.2(5)
C21 C20 H20 120.4
C19 C20 H20 120.4
C20 C21 C22 120.3(5)
C20 C21 H21 119.9
C22 C21 H21 119.9
N4 C22 C21 121.9(4)
N4 C22 H22 119.1
C21 C22 H22 119.1
N4 C23 C19 123.3(4)
N4 C23 C24 116.6(4)
C19 C23 C24 120.1(4)
N3 C24 C16 123.7(4)
N3 C24 C23 115.8(4)
C16 C24 C23 120.4(4)
O2 Cu01 O1 93.69(12)
O2 Cu01 N4 92.02(13)
O1 Cu01 N4 169.92(14)
O2 Cu01 N3 169.58(15)
O1 Cu01 N3 90.54(13)
N4 Cu01 N3 82.50(14)
O2 Cu01 O4 94.65(17)
O1 Cu01 O4 92.50(14)
N4 Cu01 O4 95.32(14)
N3 Cu01 O4 94.67(16)
N1 C9 C8 122.3(4)
N1 C9 C12 116.8(4)
C8 C9 C12 120.9(4)
C6 N2 C5 119.8(4)
C6 N2 C10 120.7(4)
C5 N2 C10 119.5(4)
C13 N3 C24 117.4(4)
C13 N3 Cu01 129.8(3)
C24 N3 Cu01 112.7(3)
C22 N4 C23 118.5(4)
C22 N4 Cu01 129.0(3)
C23 N4 Cu01 112.2(3)
O5 N5 O4 119.9(5)
O5 N5 O6 119.4(5)
O4 N5 O6 120.6(5)
C3 O1 Cu01 125.7(3)
C1 O2 Cu01 129.7(3)
H1W O1W H2W 117(7)
N5 O4 Cu01 133.8(3)

loop_
_geom_bond_atom_site_label_1
_geom_bond_atom_site_label_2
_geom_bond_distance
C1 O3 1.238(5)
C1 O2 1.271(5)
C1 C2 1.496(6)
C2 C6 1.374(6)
C2 C3 1.413(6)
C3 O1 1.273(5)
C3 C4 1.445(6)
C4 C7 1.400(6)
C4 C5 1.401(6)
C5 N1 1.341(6)
C5 N2 1.382(6)
C6 N2 1.332(6)
C6 H6 0.9300
C7 C8 1.364(6)
C7 H7 0.9300
C8 C9 1.402(7)
C8 H8 0.9300
N1 C9 1.319(6)
C10 C11 1.426(9)
C10 N2 1.525(7)
C10 H10A 0.9700
C10 H10B 0.9700
C11 H11A 0.9600
C11 H11B 0.9600
C11 H11C 0.9600
C12 C9 1.507(6)
C12 H12A 0.9600
C12 H12B 0.9600
C12 H12C 0.9600
C13 N3 1.327(5)
C13 C14 1.394(6)
C13 H13 0.9300
C14 C15 1.360(7)
C14 H14 0.9300
C15 C16 1.405(6)
C15 H15 0.9300
C16 C24 1.390(6)
C16 C17 1.430(6)
C17 C18 1.350(7)
C17 H17 0.9300
C18 C19 1.430(7)
C18 H18 0.9300
C19 C23 1.394(6)
C19 C20 1.402(7)
C20 C21 1.363(7)
C20 H20 0.9300
C21 C22 1.398(7)
C21 H21 0.9300
C22 N4 1.309(6)
C22 H22 0.9300
C23 N4 1.363(5)
C23 C24 1.432(6)
C24 N3 1.361(5)
Cu01 O2 1.902(3)
Cu01 O1 1.915(3)
Cu01 N4 1.998(4)
Cu01 N3 1.999(3)
Cu01 O4 2.331(4)
N5 O5 1.206(6)
N5 O4 1.216(5)
N5 O6 1.219(5)
O1W H1W 0.89(2)
O1W H2W 0.90(2)
